data_4035430
loop_
_publ_author_name
'Ma, Xiaoshen'
'Kucera, Roman'
'Goethe, Olivia F.'
'Murphy, Stephen K.'
'Herzon, Seth B.'

_publ_section_title
;
 Directed C-H Bond Oxidation of (+)-Pleuromutilin.
;
_journal_issue 13
_journal_name_full 'The Journal of organic chemistry'
_journal_page_first 6843
_journal_page_last 6892
_journal_paper_doi 10.1021/acs.joc.8b00462
_journal_volume 83
_journal_year 2018
_chemical_absolute_configuration syn
_chemical_formula_moiety 'C20 H34 O4'
_chemical_formula_sum 'C20 H34 O4'
_chemical_formula_weight 338.47
_space_group_crystal_system orthorhombic
_space_group_IT_number 19
_space_group_name_Hall 'P 2ac 2ab'
_space_group_name_H-M_alt 'P 21 21 21'
_atom_sites_solution_hydrogens mixed
_atom_sites_solution_primary SHELXT
_atom_sites_solution_secondary difmap
_audit_creation_method SHELXL-2014/7
_cell_angle_alpha 90
_cell_angle_beta 90
_cell_angle_gamma 90
_cell_formula_units_Z 4
_cell_length_a 7.0525(3)
_cell_length_b 12.6404(6)
_cell_length_c 21.5366(9)
_cell_measurement_reflns_used 7536
_cell_measurement_temperature 93(2)
_cell_measurement_theta_max 27.4060
_cell_measurement_theta_min 3.0450
_cell_volume 1919.91(15)
_computing_cell_refinement 'CrysAlisPro 1.171.39.28e (Rigaku OD, 2015)'
_computing_data_collection 'CrysAlisPro 1.171.39.28e (Rigaku OD, 2015)'
_computing_data_reduction 'CrysAlisPro 1.171.39.28e (Rigaku OD, 2015)'
_computing_molecular_graphics
; 
Dolomanov, O.V.; Bourhis, L.J.; Gildea, R.J.; Howard, J.A.K.; Puschmann, H., 
OLEX2: A complete structure solution, refinement and analysis program 
(2009). J. Appl. Cryst., 42, 339-341. 
;
_computing_publication_material 'CIFTAB-2014/2 (Sheldrick, 2014)'
_computing_structure_refinement 'SHELXL-2014/7 (Sheldrick, 2014)'
_computing_structure_solution 'SHELXT-2014/5 (Sheldrick, 2014)'
_diffrn_ambient_temperature 93(2)
_diffrn_detector_area_resol_mean 5.8
_diffrn_measured_fraction_theta_full 0.999
_diffrn_measured_fraction_theta_max 0.999
_diffrn_measurement_device_type 'Dectris Pilatus 3R'
_diffrn_measurement_method \w
_diffrn_radiation_type MoK\a
_diffrn_radiation_wavelength 0.71073
_diffrn_reflns_av_R_equivalents 0.0528
_diffrn_reflns_av_unetI/netI 0.0381
_diffrn_reflns_Laue_measured_fraction_full 0.999
_diffrn_reflns_Laue_measured_fraction_max 0.999
_diffrn_reflns_limit_h_max 9
_diffrn_reflns_limit_h_min -9
_diffrn_reflns_limit_k_max 16
_diffrn_reflns_limit_k_min -14
_diffrn_reflns_limit_l_max 27
_diffrn_reflns_limit_l_min -27
_diffrn_reflns_number 26999
_diffrn_reflns_point_group_measured_fraction_full 0.999
_diffrn_reflns_point_group_measured_fraction_max 0.999
_diffrn_reflns_theta_full 25.242
_diffrn_reflns_theta_max 27.482
_diffrn_reflns_theta_min 3.039
_diffrn_source 'microfocus rotating anode'
_exptl_absorpt_coefficient_mu 0.079
_exptl_absorpt_correction_T_max 1.00000
_exptl_absorpt_correction_T_min 0.48412
_exptl_absorpt_correction_type multi-scan
_exptl_absorpt_process_details
; 
CrysAlisPro 1.171.39.28e (Rigaku Oxford Diffraction, 2015) 
Empirical absorption correction using spherical harmonics, 
 implemented in SCALE3 ABSPACK scaling algorithm. 
;
_exptl_crystal_colour Colorless
_exptl_crystal_density_diffrn 1.171
_exptl_crystal_description Block
_exptl_crystal_F_000 744
_exptl_crystal_size_max 0.200
_exptl_crystal_size_mid 0.200
_exptl_crystal_size_min 0.100
_refine_diff_density_max 0.280
_refine_diff_density_min -0.161
_refine_diff_density_rms 0.037
_refine_ls_abs_structure_details
; 
 Flack x determined using 1564 quotients [(I+)-(I-)]/[(I+)+(I-)] 
 (Parsons, Flack and Wagner, Acta Cryst. B69 (2013) 249-259). 
;
_refine_ls_abs_structure_Flack -0.3(4)
_refine_ls_extinction_method none
_refine_ls_goodness_of_fit_ref 1.051
_refine_ls_hydrogen_treatment mixed
_refine_ls_matrix_type full
_refine_ls_number_parameters 241
_refine_ls_number_reflns 4391
_refine_ls_number_restraints 0
_refine_ls_restrained_S_all 1.051
_refine_ls_R_factor_all 0.0415
_refine_ls_R_factor_gt 0.0350
_refine_ls_shift/su_max 0.000
_refine_ls_shift/su_mean 0.000
_refine_ls_structure_factor_coef Fsqd
_refine_ls_weighting_details 'w=1/[\s^2^(Fo^2^)+(0.0447P)^2^+0.1832P] where P=(Fo^2^+2Fc^2^)/3'
_refine_ls_weighting_scheme calc
_refine_ls_wR_factor_gt 0.0808
_refine_ls_wR_factor_ref 0.0832
_reflns_Friedel_coverage 0.740
_reflns_Friedel_fraction_full 1.000
_reflns_Friedel_fraction_max 0.999
_reflns_number_gt 3939
_reflns_number_total 4391
_reflns_threshold_expression 'I > 2\s(I)'
_cod_data_source_file jo8b00462_si_003.cif
_cod_data_source_block 007c-17022
_cod_original_cell_volume 1919.92(16)
_cod_database_code 4035430
_shelx_shelxl_version_number 2014/7
_shelx_space_group_comment
; 
The symmetry employed for this shelxl refinement is uniquely defined 
by the following loop, which should always be used as a source of 
symmetry information in preference to the above space-group names. 
They are only intended as comments. 
;
_shelx_estimated_absorpt_t_min 0.984
_shelx_estimated_absorpt_t_max 0.992

loop_
_space_group_symop_operation_xyz
'x, y, z'
'-x+1/2, -y, z+1/2'
'-x, y+1/2, -z+1/2'
'x+1/2, -y+1/2, -z'

loop_
_atom_site_label
_atom_site_type_symbol
_atom_site_fract_x
_atom_site_fract_y
_atom_site_fract_z
_atom_site_U_iso_or_equiv
_atom_site_adp_type
_atom_site_occupancy
_atom_site_site_symmetry_order
_atom_site_calc_flag
_atom_site_refinement_flags_posn
_atom_site_refinement_flags_adp
O1 O 1.0034(2) 0.68740(11) 0.62911(6) 0.0212(3) Uani 1 1 d . .
H1 H 1.050(4) 0.6930(19) 0.6633(12) 0.025(6) Uiso 1 1 d . .
O2 O 0.8394(2) 0.21846(10) 0.74578(6) 0.0198(3) Uani 1 1 d . .
O3 O 0.59744(19) 0.33460(10) 0.51494(5) 0.0141(3) Uani 1 1 d . .
H3 H 0.481(4) 0.320(2) 0.5251(12) 0.040(8) Uiso 1 1 d . .
O4 O 0.27015(18) 0.29089(10) 0.56584(6) 0.0156(3) Uani 1 1 d . .
H4 H 0.208(4) 0.247(2) 0.5403(12) 0.039(7) Uiso 1 1 d . .
C1 C 0.9218(3) 0.58399(14) 0.62483(8) 0.0143(4) Uani 1 1 d . .
H1A H 1.0107 0.5337 0.6457 0.017 Uiso 1 1 calc R U
C2 C 0.7268(3) 0.57668(14) 0.65933(8) 0.0139(4) Uani 1 1 d . .
H2 H 0.628(3) 0.5669(15) 0.6284(9) 0.012(5) Uiso 1 1 d . .
C3 C 0.7184(3) 0.48131(14) 0.70464(7) 0.0123(4) Uani 1 1 d . .
C4 C 0.8471(3) 0.50123(14) 0.76187(8) 0.0159(4) Uani 1 1 d . .
H4A H 0.9653 0.5376 0.7494 0.019 Uiso 1 1 calc R U
H4B H 0.7805 0.5454 0.7930 0.019 Uiso 1 1 calc R U
C5 C 0.8911(3) 0.39183(15) 0.78855(8) 0.0189(4) Uani 1 1 d . .
H5A H 1.0269 0.3862 0.7997 0.023 Uiso 1 1 calc R U
H5B H 0.8140 0.3783 0.8261 0.023 Uiso 1 1 calc R U
C6 C 0.8414(3) 0.31384(14) 0.73766(8) 0.0141(4) Uani 1 1 d . .
C006 C 0.7768(3) 0.21381(14) 0.60907(8) 0.0139(4) Uani 1 1 d . .
H00A H 0.9106 0.2265 0.5994 0.021 Uiso 1 1 calc R U
H00B H 0.7133 0.1837 0.5727 0.021 Uiso 1 1 calc R U
H00C H 0.7673 0.1643 0.6439 0.021 Uiso 1 1 calc R U
C7 C 0.7977(2) 0.37522(13) 0.67811(7) 0.0110(3) Uani 1 1 d . .
H7 H 0.9232 0.3927 0.6591 0.013 Uiso 1 1 calc R U
C8 C 0.6813(2) 0.31893(13) 0.62667(7) 0.0109(3) Uani 1 1 d . .
C9 C 0.6741(3) 0.39151(14) 0.56713(7) 0.0115(3) Uani 1 1 d . .
H9 H 0.580(3) 0.4488(14) 0.5747(8) 0.003(4) Uiso 1 1 d . .
C10 C 0.8673(2) 0.43505(14) 0.54628(8) 0.0120(4) Uani 1 1 d . .
H10A H 0.8810 0.4189 0.5015 0.014 Uiso 1 1 calc R U
H10B H 0.9662 0.3941 0.5683 0.014 Uiso 1 1 calc R U
C11 C 0.9144(3) 0.55362(14) 0.55503(8) 0.0141(4) Uani 1 1 d . .
C12 C 0.5140(3) 0.45794(15) 0.72700(8) 0.0159(4) Uani 1 1 d . .
H12A H 0.5206 0.4137 0.7649 0.019 Uiso 1 1 calc R U
H12B H 0.4526 0.5256 0.7385 0.019 Uiso 1 1 calc R U
C13 C 0.3899(3) 0.40161(15) 0.67906(8) 0.0161(4) Uani 1 1 d . .
H13A H 0.3676 0.4496 0.6435 0.019 Uiso 1 1 calc R U
H13B H 0.2655 0.3850 0.6980 0.019 Uiso 1 1 calc R U
C14 C 0.4813(3) 0.29887(14) 0.65544(8) 0.0132(4) Uani 1 1 d . .
H14 H 0.5062 0.2563 0.6937 0.016 Uiso 1 1 calc R U
C15 C 0.3412(3) 0.23280(14) 0.61796(8) 0.0155(4) Uani 1 1 d . .
H15A H 0.4047 0.1677 0.6032 0.019 Uiso 1 1 calc R U
H15B H 0.2341 0.2116 0.6449 0.019 Uiso 1 1 calc R U
C16 C 0.7737(3) 0.62732(15) 0.52078(8) 0.0202(4) Uani 1 1 d . .
H16A H 0.6463 0.6174 0.5392 0.024 Uiso 1 1 calc R U
H16B H 0.8119 0.7015 0.5286 0.024 Uiso 1 1 calc R U
C17 C 0.7586(4) 0.6111(2) 0.45079(9) 0.0393(6) Uani 1 1 d . .
H17A H 0.8822 0.6245 0.4315 0.059 Uiso 1 1 calc R U
H17B H 0.6647 0.6602 0.4337 0.059 Uiso 1 1 calc R U
H17C H 0.7193 0.5382 0.4422 0.059 Uiso 1 1 calc R U
C18 C 1.1150(3) 0.56853(15) 0.52833(8) 0.0208(4) Uani 1 1 d . .
H18A H 1.1490 0.6437 0.5296 0.031 Uiso 1 1 calc R U
H18B H 1.1178 0.5435 0.4853 0.031 Uiso 1 1 calc R U
H18C H 1.2058 0.5279 0.5531 0.031 Uiso 1 1 calc R U
C19 C 0.6746(3) 0.68138(14) 0.69160(8) 0.0201(4) Uani 1 1 d . .
H19A H 0.7661 0.6960 0.7248 0.030 Uiso 1 1 calc R U
H19B H 0.5470 0.6757 0.7094 0.030 Uiso 1 1 calc R U
H19C H 0.6773 0.7391 0.6612 0.030 Uiso 1 1 calc R U

loop_
_atom_site_aniso_label
_atom_site_aniso_U_11
_atom_site_aniso_U_22
_atom_site_aniso_U_33
_atom_site_aniso_U_23
_atom_site_aniso_U_13
_atom_site_aniso_U_12
O1 0.0335(8) 0.0157(7) 0.0143(6) -0.0008(5) -0.0033(6) -0.0090(6)
O2 0.0257(7) 0.0149(7) 0.0188(6) 0.0042(5) -0.0053(6) 0.0019(6)
O3 0.0134(6) 0.0190(7) 0.0100(5) -0.0035(5) -0.0013(5) -0.0013(5)
O4 0.0141(6) 0.0171(7) 0.0156(6) -0.0014(5) -0.0039(5) -0.0004(5)
C1 0.0205(9) 0.0113(9) 0.0112(8) 0.0000(6) -0.0017(7) -0.0012(7)
C2 0.0190(9) 0.0124(9) 0.0102(8) -0.0011(6) -0.0024(7) 0.0015(7)
C3 0.0146(9) 0.0143(9) 0.0080(7) -0.0009(6) -0.0008(7) 0.0010(7)
C4 0.0213(10) 0.0159(9) 0.0105(8) -0.0014(7) -0.0029(7) -0.0005(8)
C5 0.0273(10) 0.0189(10) 0.0105(8) 0.0014(7) -0.0048(8) 0.0001(8)
C6 0.0132(8) 0.0168(10) 0.0123(8) 0.0031(6) -0.0003(7) 0.0021(7)
C006 0.0142(8) 0.0128(9) 0.0149(8) 0.0003(6) -0.0002(7) 0.0006(7)
C7 0.0116(8) 0.0121(9) 0.0092(7) 0.0003(6) -0.0001(6) -0.0002(6)
C8 0.0107(8) 0.0118(8) 0.0102(7) -0.0011(6) -0.0010(6) 0.0009(6)
C9 0.0137(8) 0.0114(9) 0.0094(7) -0.0024(6) -0.0014(6) 0.0024(7)
C10 0.0138(9) 0.0127(9) 0.0095(7) -0.0005(6) 0.0005(7) 0.0005(7)
C11 0.0199(9) 0.0123(9) 0.0100(8) 0.0005(6) -0.0001(7) -0.0004(7)
C12 0.0181(9) 0.0169(10) 0.0126(8) -0.0028(7) 0.0033(7) 0.0020(7)
C13 0.0120(8) 0.0227(10) 0.0136(8) -0.0019(7) 0.0027(7) 0.0024(7)
C14 0.0120(8) 0.0170(10) 0.0108(8) 0.0007(7) 0.0000(7) 0.0000(7)
C15 0.0137(8) 0.0169(9) 0.0160(9) 0.0012(7) -0.0003(7) -0.0017(7)
C16 0.0335(11) 0.0151(9) 0.0121(8) 0.0013(7) -0.0024(8) 0.0049(8)
C17 0.0676(18) 0.0361(13) 0.0143(9) -0.0001(9) -0.0095(11) 0.0250(13)
C18 0.0264(11) 0.0187(10) 0.0171(9) 0.0004(7) 0.0046(8) -0.0061(8)
C19 0.0286(11) 0.0143(10) 0.0173(9) -0.0027(7) 0.0005(8) 0.0049(8)

loop_
_atom_type_symbol
_atom_type_description
_atom_type_scat_dispersion_real
_atom_type_scat_dispersion_imag
_atom_type_scat_source
C C 0.0033 0.0016 'International Tables Vol C Tables 4.2.6.8 and 6.1.1.4'
H H 0.0000 0.0000 'International Tables Vol C Tables 4.2.6.8 and 6.1.1.4'
O O 0.0106 0.0060 'International Tables Vol C Tables 4.2.6.8 and 6.1.1.4'

loop_
_geom_angle_atom_site_label_1
_geom_angle_atom_site_label_2
_geom_angle_atom_site_label_3
_geom_angle
C1 O1 H1 107.6(17)
C9 O3 H3 105.4(17)
C15 O4 H4 109.5(17)
O1 C1 C11 107.56(14)
O1 C1 C2 112.13(14)
C11 C1 C2 114.53(15)
O1 C1 H1A 107.4
C11 C1 H1A 107.4
C2 C1 H1A 107.4
C19 C2 C3 112.01(14)
C19 C2 C1 111.94(15)
C3 C2 C1 112.19(15)
C19 C2 H2 104.2(11)
C3 C2 H2 107.7(12)
C1 C2 H2 108.3(12)
C12 C3 C4 109.17(14)
C12 C3 C2 112.29(15)
C4 C3 C2 110.56(14)
C12 C3 C7 106.46(14)
C4 C3 C7 102.75(14)
C2 C3 C7 115.05(13)
C5 C4 C3 105.70(14)
C5 C4 H4A 110.6
C3 C4 H4A 110.6
C5 C4 H4B 110.6
C3 C4 H4B 110.6
H4A C4 H4B 108.7
C6 C5 C4 105.64(14)
C6 C5 H5A 110.6
C4 C5 H5A 110.6
C6 C5 H5B 110.6
C4 C5 H5B 110.6
H5A C5 H5B 108.7
O2 C6 C5 122.87(15)
O2 C6 C7 128.28(16)
C5 C6 C7 108.84(14)
C8 C006 H00A 109.5
C8 C006 H00B 109.5
H00A C006 H00B 109.5
C8 C006 H00C 109.5
H00A C006 H00C 109.5
H00B C006 H00C 109.5
C6 C7 C8 118.20(14)
C6 C7 C3 101.59(13)
C8 C7 C3 117.76(14)
C6 C7 H7 106.1
C8 C7 H7 106.1
C3 C7 H7 106.1
C006 C8 C7 109.91(14)
C006 C8 C14 110.69(14)
C7 C8 C14 105.61(13)
C006 C8 C9 108.44(13)
C7 C8 C9 109.30(13)
C14 C8 C9 112.84(13)
O3 C9 C10 106.48(13)
O3 C9 C8 110.86(14)
C10 C9 C8 114.67(14)
O3 C9 H9 103.9(11)
C10 C9 H9 112.2(11)
C8 C9 H9 108.2(10)
C9 C10 C11 120.11(15)
C9 C10 H10A 107.3
C11 C10 H10A 107.3
C9 C10 H10B 107.3
C11 C10 H10B 107.3
H10A C10 H10B 106.9
C18 C11 C10 105.68(15)
C18 C11 C16 109.71(15)
C10 C11 C16 112.81(15)
C18 C11 C1 107.49(15)
C10 C11 C1 111.41(14)
C16 C11 C1 109.53(14)
C13 C12 C3 114.30(14)
C13 C12 H12A 108.7
C3 C12 H12A 108.7
C13 C12 H12B 108.7
C3 C12 H12B 108.7
H12A C12 H12B 107.6
C12 C13 C14 112.16(15)
C12 C13 H13A 109.2
C14 C13 H13A 109.2
C12 C13 H13B 109.2
C14 C13 H13B 109.2
H13A C13 H13B 107.9
C15 C14 C13 111.50(15)
C15 C14 C8 117.67(14)
C13 C14 C8 111.90(15)
C15 C14 H14 104.8
C13 C14 H14 104.8
C8 C14 H14 104.8
O4 C15 C14 111.15(14)
O4 C15 H15A 109.4
C14 C15 H15A 109.4
O4 C15 H15B 109.4
C14 C15 H15B 109.4
H15A C15 H15B 108.0
C17 C16 C11 115.79(17)
C17 C16 H16A 108.3
C11 C16 H16A 108.3
C17 C16 H16B 108.3
C11 C16 H16B 108.3
H16A C16 H16B 107.4
C16 C17 H17A 109.5
C16 C17 H17B 109.5
H17A C17 H17B 109.5
C16 C17 H17C 109.5
H17A C17 H17C 109.5
H17B C17 H17C 109.5
C11 C18 H18A 109.5
C11 C18 H18B 109.5
H18A C18 H18B 109.5
C11 C18 H18C 109.5
H18A C18 H18C 109.5
H18B C18 H18C 109.5
C2 C19 H19A 109.5
C2 C19 H19B 109.5
H19A C19 H19B 109.5
C2 C19 H19C 109.5
H19A C19 H19C 109.5
H19B C19 H19C 109.5

loop_
_geom_bond_atom_site_label_1
_geom_bond_atom_site_label_2
_geom_bond_distance
O1 C1 1.431(2)
O1 H1 0.81(3)
O2 C6 1.218(2)
O3 C9 1.440(2)
O3 H3 0.87(3)
O4 C15 1.432(2)
O4 H4 0.90(3)
C1 C11 1.552(2)
C1 C2 1.566(3)
C1 H1A 1.0000
C2 C19 1.540(2)
C2 C3 1.552(2)
C2 H2 0.97(2)
C3 C12 1.548(3)
C3 C4 1.551(2)
C3 C7 1.561(2)
C4 C5 1.529(3)
C4 H4A 0.9900
C4 H4B 0.9900
C5 C6 1.515(2)
C5 H5A 0.9900
C5 H5B 0.9900
C6 C7 1.530(2)
C006 C8 1.537(2)
C006 H00A 0.9800
C006 H00B 0.9800
C006 H00C 0.9800
C7 C8 1.552(2)
C7 H7 1.0000
C8 C14 1.561(2)
C8 C9 1.577(2)
C9 C10 1.537(2)
C9 H9 0.995(19)
C10 C11 1.547(2)
C10 H10A 0.9900
C10 H10B 0.9900
C11 C18 1.539(3)
C11 C16 1.548(3)
C12 C13 1.529(3)
C12 H12A 0.9900
C12 H12B 0.9900
C13 C14 1.536(3)
C13 H13A 0.9900
C13 H13B 0.9900
C14 C15 1.525(2)
C14 H14 1.0000
C15 H15A 0.9900
C15 H15B 0.9900
C16 C17 1.525(3)
C16 H16A 0.9900
C16 H16B 0.9900
C17 H17A 0.9800
C17 H17B 0.9800
C17 H17C 0.9800
C18 H18A 0.9800
C18 H18B 0.9800
C18 H18C 0.9800
C19 H19A 0.9800
C19 H19B 0.9800
C19 H19C 0.9800

loop_
_geom_hbond_atom_site_label_D
_geom_hbond_atom_site_label_H
_geom_hbond_atom_site_label_A
_geom_hbond_distance_DH
_geom_hbond_distance_HA
_geom_hbond_distance_DA
_geom_hbond_angle_DHA
_geom_hbond_site_symmetry_A
O1 H1 O2 0.81(3) 2.13(3) 2.9401(19) 176(2) 3_756
O4 H4 O3 0.90(3) 1.76(3) 2.6507(18) 175(2) 4_456
O3 H3 O4 0.87(3) 1.77(3) 2.6144(19) 165(3) .

loop_
_geom_torsion_atom_site_label_1
_geom_torsion_atom_site_label_2
_geom_torsion_atom_site_label_3
_geom_torsion_atom_site_label_4
_geom_torsion
O1 C1 C2 C19 -2.3(2)
C11 C1 C2 C19 -125.21(16)
O1 C1 C2 C3 -129.19(15)
C11 C1 C2 C3 107.88(16)
C19 C2 C3 C12 66.55(19)
C1 C2 C3 C12 -166.57(14)
C19 C2 C3 C4 -55.6(2)
C1 C2 C3 C4 71.23(18)
C19 C2 C3 C7 -171.47(16)
C1 C2 C3 C7 -44.6(2)
C12 C3 C4 C5 77.99(18)
C2 C3 C4 C5 -158.00(15)
C7 C3 C4 C5 -34.74(18)
C3 C4 C5 C6 16.6(2)
C4 C5 C6 O2 -171.54(18)
C4 C5 C6 C7 8.5(2)
O2 C6 C7 C8 19.9(3)
C5 C6 C7 C8 -160.15(15)
O2 C6 C7 C3 150.42(19)
C5 C6 C7 C3 -29.65(18)
C12 C3 C7 C6 -76.04(16)
C4 C3 C7 C6 38.67(16)
C2 C3 C7 C6 158.89(15)
C12 C3 C7 C8 54.73(18)
C4 C3 C7 C8 169.44(14)
C2 C3 C7 C8 -70.3(2)
C6 C7 C8 C006 -54.53(19)
C3 C7 C8 C006 -177.20(14)
C6 C7 C8 C14 64.90(18)
C3 C7 C8 C14 -57.77(18)
C6 C7 C8 C9 -173.44(14)
C3 C7 C8 C9 63.89(18)
C006 C8 C9 O3 49.78(18)
C7 C8 C9 O3 169.59(13)
C14 C8 C9 O3 -73.22(18)
C006 C8 C9 C10 -70.82(18)
C7 C8 C9 C10 48.99(19)
C14 C8 C9 C10 166.18(14)
O3 C9 C10 C11 128.60(15)
C8 C9 C10 C11 -108.40(17)
C9 C10 C11 C18 -179.12(14)
C9 C10 C11 C16 -59.2(2)
C9 C10 C11 C1 64.4(2)
O1 C1 C11 C18 52.92(18)
C2 C1 C11 C18 178.28(15)
O1 C1 C11 C10 168.25(15)
C2 C1 C11 C10 -66.39(19)
O1 C1 C11 C16 -66.23(18)
C2 C1 C11 C16 59.1(2)
C4 C3 C12 C13 -160.54(15)
C2 C3 C12 C13 76.48(19)
C7 C3 C12 C13 -50.27(19)
C3 C12 C13 C14 54.7(2)
C12 C13 C14 C15 168.66(15)
C12 C13 C14 C8 -57.22(18)
C006 C8 C14 C15 -54.26(19)
C7 C8 C14 C15 -173.18(14)
C9 C8 C14 C15 67.5(2)
C006 C8 C14 C13 174.69(14)
C7 C8 C14 C13 55.78(17)
C9 C8 C14 C13 -63.57(18)
C13 C14 C15 O4 58.55(19)
C8 C14 C15 O4 -72.67(19)
C18 C11 C16 C17 59.1(2)
C10 C11 C16 C17 -58.4(2)
C1 C11 C16 C17 176.8(2)
